data_4123645
loop_
_publ_author_name
'Fisher, Brian F.'
'Guo, Li'
'Dolinar, Brian S.'
'Guzei, Ilia A.'
'Gellman, Samuel H.'

_publ_section_title
;
 Heterogeneous h-bonding in a foldamer helix.
;
_journal_issue 20
_journal_name_full 'Journal of the American Chemical Society'
_journal_page_first 6484
_journal_page_last 6487
_journal_paper_doi 10.1021/jacs.5b03382
_journal_volume 137
_journal_year 2015
_chemical_absolute_configuration ad
_chemical_formula_moiety 'C38 H59 Br N4 O7'
_chemical_formula_sum 'C38 H59 Br N4 O7'
_chemical_formula_weight 763.80
_chemical_name_systematic
; 
 ? 
;
_space_group_IT_number 169
_symmetry_cell_setting hexagonal
_symmetry_Int_Tables_number 169
_symmetry_space_group_name_Hall 'P 61'
_symmetry_space_group_name_H-M 'P 61'
_atom_sites_solution_hydrogens geom
_atom_sites_solution_primary direct
_atom_sites_solution_secondary difmap
_cell_angle_alpha 90.00
_cell_angle_beta 90.00
_cell_angle_gamma 120.00
_cell_formula_units_Z 6
_cell_length_a 25.5011(4)
_cell_length_b 25.5011(4)
_cell_length_c 11.0911(2)
_cell_measurement_reflns_used 9950
_cell_measurement_temperature 100(2)
_cell_measurement_theta_max 71.66
_cell_measurement_theta_min 2.00
_cell_volume 6246.30(18)
_computing_cell_refinement 'SAINT Ver. 7.24A (Bruker-AXS, 2007)'
_computing_data_collection 'APEX2 Ver. 2.1-4 (Bruker-AXS, 2007)'
_computing_data_reduction 'SAINT Ver. 7.24A'
_computing_molecular_graphics SHELXTL
_computing_publication_material SHELXTL
_computing_structure_refinement SHELXTL
_computing_structure_solution 'SHELXTL (Sheldrick, 2008)'
_diffrn_ambient_temperature 100(2)
_diffrn_measured_fraction_theta_full 0.998
_diffrn_measured_fraction_theta_max 0.992
_diffrn_measurement_device_type 'Bruker SMART APEX2 area detector'
_diffrn_measurement_method '0.50\% \w and 0.5 \% \f scans'
_diffrn_radiation_monochromator graphite
_diffrn_radiation_source 'fine-focus sealed tube'
_diffrn_radiation_type Cu-K\a
_diffrn_radiation_wavelength 1.54178
_diffrn_reflns_av_R_equivalents 0.0658
_diffrn_reflns_av_sigmaI/netI 0.0219
_diffrn_reflns_limit_h_max 30
_diffrn_reflns_limit_h_min -30
_diffrn_reflns_limit_k_max 30
_diffrn_reflns_limit_k_min -31
_diffrn_reflns_limit_l_max 13
_diffrn_reflns_limit_l_min -12
_diffrn_reflns_number 98960
_diffrn_reflns_theta_full 67.00
_diffrn_reflns_theta_max 71.66
_diffrn_reflns_theta_min 2.00
_exptl_absorpt_coefficient_mu 1.736
_exptl_absorpt_correction_T_max 0.8374
_exptl_absorpt_correction_T_min 0.4797
_exptl_absorpt_correction_type analytical
_exptl_absorpt_process_details
;
SADABS  (Bruker-AXS, 2007)
;
_exptl_crystal_colour colourless
_exptl_crystal_density_diffrn 1.218
_exptl_crystal_density_method 'not measured'
_exptl_crystal_description needle
_exptl_crystal_F_000 2436
_exptl_crystal_size_max 0.50
_exptl_crystal_size_mid 0.12
_exptl_crystal_size_min 0.11
_platon_squeeze_details
;
The volume occupied by solvent is  3 percent of the unit cell.

;
_refine_diff_density_max 0.678
_refine_diff_density_min -0.379
_refine_diff_density_rms 0.061
_refine_ls_abs_structure_details 'Flack H D (1983), Acta Cryst. A39, 876-881'
_refine_ls_abs_structure_Flack 0.000(12)
_refine_ls_extinction_method none
_refine_ls_goodness_of_fit_ref 1.046
_refine_ls_hydrogen_treatment constr
_refine_ls_matrix_type full
_refine_ls_number_parameters 459
_refine_ls_number_reflns 7816
_refine_ls_number_restraints 1
_refine_ls_restrained_S_all 1.046
_refine_ls_R_factor_all 0.0425
_refine_ls_R_factor_gt 0.0410
_refine_ls_shift/su_max 0.001
_refine_ls_shift/su_mean 0.000
_refine_ls_structure_factor_coef Fsqd
_refine_ls_weighting_details 'calc w=1/[\s^2^(Fo^2^)+(0.0771P)^2^+1.2171P] where P=(Fo^2^+2Fc^2^)/3'
_refine_ls_weighting_scheme calc
_refine_ls_wR_factor_gt 0.1074
_refine_ls_wR_factor_ref 0.1083
_reflns_number_gt 7469
_reflns_number_total 7816
_reflns_threshold_expression I>2\s(I)
_cod_data_source_file gellman126_MOD.cif
_cod_data_source_block gellman126
_cod_depositor_comments
;
The following automatic conversions were performed:

'_symmetry_cell_setting' value 'Hexagonal' changed to 'hexagonal'
according to
/usr/data/users/saulius/crontab/automatic-downloads/rss-feeds/ACS/lib/dictionaries/cif_core.dic
dictionary named 'cif_core.dic' version 2.4.2 from 2011-04-26.

Automatic conversion script
Id: cif_fix_values 3271 2015-04-21 07:52:19Z andrius 

 Adding full bibliography for 4123639--4123645.cif.
;
_cod_original_sg_symbol_Hall 'P 61        '
_cod_original_sg_symbol_H-M 'P 61        '
_cod_database_code 4123645

loop_
_symmetry_equiv_pos_as_xyz
'x, y, z'
'-y, x-y, z+1/3'
'-x+y, -x, z+2/3'
'-x, -y, z+1/2'
'y, -x+y, z+5/6'
'x-y, x, z+1/6'

loop_
_atom_site_label
_atom_site_type_symbol
_atom_site_fract_x
_atom_site_fract_y
_atom_site_fract_z
_atom_site_U_iso_or_equiv
_atom_site_adp_type
_atom_site_occupancy
_atom_site_symmetry_multiplicity
_atom_site_calc_flag
_atom_site_refinement_flags
Br1 Br 0.511160(15) 0.527642(15) 0.79963(4) 0.06525(14) Uani 1 1 d .
O1 O 0.65340(7) 0.67597(7) 0.80506(15) 0.0285(3) Uani 1 1 d .
O2 O 0.62800(8) 0.74101(7) 0.71456(16) 0.0311(3) Uani 1 1 d .
O3 O 0.63617(8) 0.74839(7) 0.35225(16) 0.0322(4) Uani 1 1 d .
O4 O 0.73135(7) 0.94112(7) 0.47385(16) 0.0303(3) Uani 1 1 d .
O5 O 0.57323(7) 0.90977(7) 0.42308(16) 0.0305(4) Uani 1 1 d .
O6 O 0.35478(7) 0.68533(8) 0.31656(17) 0.0368(4) Uani 1 1 d .
O7 O 0.42493(7) 0.67885(7) 0.42739(16) 0.0329(4) Uani 1 1 d .
N1 N 0.62260(9) 0.66003(8) 0.61657(18) 0.0287(4) Uani 1 1 d .
H1 H 0.6280 0.6286 0.6214 0.034 Uiso 1 1 calc R
N2 N 0.70806(8) 0.73951(8) 0.45740(17) 0.0255(4) Uani 1 1 d .
H2 H 0.7141 0.7204 0.5171 0.031 Uiso 1 1 calc R
N3 N 0.66246(8) 0.85432(8) 0.56365(17) 0.0239(4) Uani 1 1 d .
H3 H 0.6542 0.8188 0.5924 0.029 Uiso 1 1 calc R
N4 N 0.58941(8) 0.83524(8) 0.35583(17) 0.0237(4) Uani 1 1 d .
H4 H 0.6050 0.8122 0.3725 0.028 Uiso 1 1 calc R
C1 C 0.60461(16) 0.69079(15) 0.9793(3) 0.0496(7) Uani 1 1 d .
H1C H 0.6109 0.7038 1.0638 0.074 Uiso 1 1 calc R
H1A H 0.5755 0.6473 0.9749 0.074 Uiso 1 1 calc R
H1B H 0.5889 0.7131 0.9345 0.074 Uiso 1 1 calc R
C2 C 0.69017(15) 0.66882(13) 0.9918(3) 0.0430(6) Uani 1 1 d .
H2C H 0.6942 0.6793 1.0776 0.065 Uiso 1 1 calc R
H2B H 0.7300 0.6797 0.9588 0.065 Uiso 1 1 calc R
H2A H 0.6626 0.6252 0.9821 0.065 Uiso 1 1 calc R
C3 C 0.71114(14) 0.77059(13) 0.9184(3) 0.0446(6) Uani 1 1 d .
H3A H 0.6925 0.7925 0.8828 0.067 Uiso 1 1 calc R
H3B H 0.7455 0.7767 0.8687 0.067 Uiso 1 1 calc R
H3C H 0.7253 0.7859 1.0000 0.067 Uiso 1 1 calc R
C4 C 0.66479(12) 0.70354(11) 0.9243(2) 0.0325(5) Uani 1 1 d .
C5 C 0.63408(10) 0.69618(10) 0.7128(2) 0.0272(4) Uani 1 1 d .
C6 C 0.60134(11) 0.67247(11) 0.5050(2) 0.0303(5) Uani 1 1 d .
H6 H 0.5693 0.6828 0.5247 0.036 Uiso 1 1 calc R
C7 C 0.57310(13) 0.61581(12) 0.4263(3) 0.0427(6) Uani 1 1 d .
H7B H 0.5584 0.6241 0.3511 0.064 Uiso 1 1 calc R
H7A H 0.5392 0.5826 0.4694 0.064 Uiso 1 1 calc R
H7C H 0.6036 0.6043 0.4079 0.064 Uiso 1 1 calc R
C8 C 0.65054(10) 0.72428(10) 0.4327(2) 0.0267(5) Uani 1 1 d .
C9 C 0.76112(11) 0.78526(11) 0.3928(2) 0.0286(5) Uani 1 1 d .
H9 H 0.7977 0.7894 0.4346 0.034 Uiso 1 1 calc R
C10 C 0.76125(14) 0.76345(13) 0.2638(2) 0.0399(6) Uani 1 1 d .
H10B H 0.7606 0.7243 0.2669 0.048 Uiso 1 1 calc R
H10A H 0.7242 0.7567 0.2215 0.048 Uiso 1 1 calc R
C11 C 0.81676(16) 0.80915(17) 0.1929(3) 0.0525(8) Uani 1 1 d .
H11B H 0.8537 0.8122 0.2290 0.063 Uiso 1 1 calc R
H11A H 0.8137 0.7951 0.1086 0.063 Uiso 1 1 calc R
C12 C 0.82154(14) 0.87078(16) 0.1939(3) 0.0479(7) Uani 1 1 d .
H12A H 0.7862 0.8684 0.1519 0.057 Uiso 1 1 calc R
H12B H 0.8586 0.9002 0.1502 0.057 Uiso 1 1 calc R
C13 C 0.82392(12) 0.89250(13) 0.3230(2) 0.0388(6) Uani 1 1 d .
H13B H 0.8276 0.9330 0.3220 0.047 Uiso 1 1 calc R
H13A H 0.8600 0.8961 0.3643 0.047 Uiso 1 1 calc R
C14 C 0.76634(10) 0.84788(11) 0.3929(2) 0.0279(5) Uani 1 1 d .
H14 H 0.7309 0.8441 0.3468 0.033 Uiso 1 1 calc R
C15 C 0.76181(9) 0.86785(10) 0.5231(2) 0.0251(4) Uani 1 1 d .
H15 H 0.7435 0.8309 0.5752 0.030 Uiso 1 1 calc R
C16 C 0.82144(11) 0.91480(11) 0.5819(2) 0.0343(5) Uani 1 1 d .
H16A H 0.8517 0.9015 0.5732 0.041 Uiso 1 1 calc R
H16B H 0.8372 0.9540 0.5394 0.041 Uiso 1 1 calc R
C17 C 0.81348(13) 0.92363(13) 0.7149(3) 0.0449(6) Uani 1 1 d .
H17B H 0.7823 0.9351 0.7241 0.067 Uiso 1 1 calc R
H17C H 0.8519 0.9557 0.7478 0.067 Uiso 1 1 calc R
H17A H 0.8011 0.8858 0.7584 0.067 Uiso 1 1 calc R
C18 C 0.71780(10) 0.89196(9) 0.5193(2) 0.0248(4) Uani 1 1 d .
C19 C 0.61571(10) 0.87174(10) 0.5646(2) 0.0273(5) Uani 1 1 d .
H19 H 0.6333 0.9127 0.6024 0.033 Uiso 1 1 calc R
C20 C 0.56307(11) 0.82739(13) 0.6416(2) 0.0367(5) Uani 1 1 d .
H20B H 0.5304 0.8370 0.6374 0.055 Uiso 1 1 calc R
H20C H 0.5764 0.8303 0.7254 0.055 Uiso 1 1 calc R
H20A H 0.5483 0.7862 0.6118 0.055 Uiso 1 1 calc R
C21 C 0.59225(9) 0.87469(9) 0.4388(2) 0.0244(4) Uani 1 1 d .
C22 C 0.56100(9) 0.82943(9) 0.2381(2) 0.0239(4) Uani 1 1 d .
H22 H 0.5574 0.8663 0.2244 0.029 Uiso 1 1 calc R
C23 C 0.60077(10) 0.82640(10) 0.1392(2) 0.0276(5) Uani 1 1 d .
H23A H 0.6065 0.7913 0.1539 0.033 Uiso 1 1 calc R
H23B H 0.6411 0.8635 0.1417 0.033 Uiso 1 1 calc R
C24 C 0.57273(11) 0.82037(11) 0.0139(2) 0.0310(5) Uani 1 1 d .
H24B H 0.5711 0.8575 -0.0048 0.037 Uiso 1 1 calc R
H24A H 0.5984 0.8160 -0.0476 0.037 Uiso 1 1 calc R
C25 C 0.50883(11) 0.76544(11) 0.0091(2) 0.0295(5) Uani 1 1 d .
H25B H 0.4904 0.7640 -0.0704 0.035 Uiso 1 1 calc R
H25A H 0.5110 0.7279 0.0184 0.035 Uiso 1 1 calc R
C26 C 0.46933(10) 0.76868(11) 0.1086(2) 0.0281(5) Uani 1 1 d .
H26A H 0.4287 0.7320 0.1054 0.034 Uiso 1 1 calc R
H26B H 0.4644 0.8043 0.0950 0.034 Uiso 1 1 calc R
C27 C 0.49697(9) 0.77344(9) 0.2339(2) 0.0235(4) Uani 1 1 d .
H27 H 0.5014 0.7369 0.2450 0.028 Uiso 1 1 calc R
C28 C 0.45575(10) 0.77328(10) 0.3371(2) 0.0265(4) Uani 1 1 d .
H28 H 0.4809 0.7863 0.4120 0.032 Uiso 1 1 calc R
C29 C 0.43084(11) 0.81636(11) 0.3199(2) 0.0316(5) Uani 1 1 d .
H29B H 0.4631 0.8552 0.2864 0.038 Uiso 1 1 calc R
H29A H 0.3971 0.7986 0.2610 0.038 Uiso 1 1 calc R
C30 C 0.40816(13) 0.82848(14) 0.4381(3) 0.0408(6) Uani 1 1 d .
H30B H 0.3922 0.8557 0.4232 0.061 Uiso 1 1 calc R
H30C H 0.4417 0.8473 0.4957 0.061 Uiso 1 1 calc R
H30A H 0.3760 0.7902 0.4713 0.061 Uiso 1 1 calc R
C31 C 0.40529(10) 0.70861(11) 0.3575(2) 0.0296(5) Uani 1 1 d .
C32 C 0.38113(10) 0.61675(11) 0.4558(2) 0.0341(5) Uani 1 1 d .
H32A H 0.3679 0.5920 0.3815 0.041 Uiso 1 1 calc R
H32B H 0.3452 0.6144 0.4953 0.041 Uiso 1 1 calc R
C33 C 0.41232(10) 0.59407(11) 0.5405(2) 0.0339(5) Uani 1 1 d .
C34 C 0.40632(12) 0.53760(12) 0.5261(3) 0.0410(6) Uani 1 1 d .
H34 H 0.3827 0.5125 0.4613 0.049 Uiso 1 1 calc R
C35 C 0.43436(12) 0.51695(13) 0.6049(3) 0.0464(7) Uani 1 1 d .
H35 H 0.4290 0.4775 0.5960 0.056 Uiso 1 1 calc R
C36 C 0.46973(12) 0.55426(13) 0.6956(3) 0.0443(7) Uani 1 1 d .
C37 C 0.47639(12) 0.61052(12) 0.7124(3) 0.0400(6) Uani 1 1 d .
H37 H 0.5009 0.6357 0.7762 0.048 Uiso 1 1 calc R
C38 C 0.44700(11) 0.63044(12) 0.6353(3) 0.0361(5) Uani 1 1 d .
H38 H 0.4506 0.6690 0.6475 0.043 Uiso 1 1 calc R

loop_
_atom_site_aniso_label
_atom_site_aniso_U_11
_atom_site_aniso_U_22
_atom_site_aniso_U_33
_atom_site_aniso_U_23
_atom_site_aniso_U_13
_atom_site_aniso_U_12
Br1 0.04959(19) 0.04738(18) 0.0810(3) 0.02939(17) -0.01421(17) 0.01094(14)
O1 0.0360(8) 0.0319(8) 0.0232(8) -0.0018(6) 0.0022(6) 0.0212(7)
O2 0.0374(9) 0.0327(8) 0.0302(9) -0.0022(7) 0.0000(7) 0.0227(7)
O3 0.0399(9) 0.0323(8) 0.0318(9) -0.0066(7) -0.0128(7) 0.0236(7)
O4 0.0335(8) 0.0270(8) 0.0342(9) 0.0019(7) -0.0006(7) 0.0180(7)
O5 0.0315(8) 0.0292(8) 0.0343(9) -0.0097(7) -0.0086(7) 0.0179(7)
O6 0.0239(8) 0.0450(10) 0.0354(10) -0.0002(8) -0.0029(7) 0.0126(7)
O7 0.0254(8) 0.0322(8) 0.0352(9) 0.0044(7) -0.0004(7) 0.0100(7)
N1 0.0344(10) 0.0286(9) 0.0274(10) -0.0013(8) 0.0010(8) 0.0189(8)
N2 0.0320(9) 0.0280(9) 0.0231(9) -0.0011(7) -0.0043(7) 0.0198(8)
N3 0.0266(9) 0.0239(8) 0.0242(9) -0.0035(7) -0.0044(7) 0.0148(7)
N4 0.0206(8) 0.0245(8) 0.0271(9) -0.0031(7) -0.0042(7) 0.0122(7)
C1 0.0666(19) 0.0608(18) 0.0374(15) 0.0050(13) 0.0192(14) 0.0439(16)
C2 0.0687(18) 0.0472(15) 0.0267(13) -0.0046(11) -0.0051(12) 0.0392(14)
C3 0.0579(17) 0.0387(14) 0.0412(15) -0.0081(11) -0.0166(13) 0.0271(13)
C4 0.0440(13) 0.0360(12) 0.0236(11) -0.0050(9) 0.0013(10) 0.0246(11)
C5 0.0238(10) 0.0282(11) 0.0288(11) -0.0004(9) 0.0032(9) 0.0124(9)
C6 0.0318(11) 0.0311(11) 0.0283(12) -0.0062(9) -0.0047(9) 0.0158(10)
C7 0.0419(14) 0.0337(13) 0.0385(15) -0.0095(11) -0.0088(11) 0.0085(11)
C8 0.0328(11) 0.0262(10) 0.0249(11) -0.0083(9) -0.0051(9) 0.0176(9)
C9 0.0337(12) 0.0388(12) 0.0227(11) 0.0029(9) 0.0011(9) 0.0251(10)
C10 0.0663(17) 0.0560(16) 0.0211(12) 0.0017(11) 0.0026(11) 0.0485(15)
C11 0.071(2) 0.093(2) 0.0238(13) 0.0147(14) 0.0134(13) 0.0642(19)
C12 0.0496(16) 0.073(2) 0.0298(14) 0.0180(13) 0.0114(12) 0.0372(15)
C13 0.0356(12) 0.0478(14) 0.0341(14) 0.0138(11) 0.0027(10) 0.0216(11)
C14 0.0277(10) 0.0367(12) 0.0247(11) 0.0023(9) -0.0047(9) 0.0202(10)
C15 0.0257(10) 0.0261(10) 0.0249(11) 0.0021(8) -0.0025(8) 0.0141(9)
C16 0.0305(12) 0.0337(12) 0.0406(15) -0.0027(10) -0.0100(10) 0.0175(10)
C17 0.0445(15) 0.0441(15) 0.0420(16) -0.0144(12) -0.0169(12) 0.0190(12)
C18 0.0265(10) 0.0250(10) 0.0241(11) -0.0029(8) -0.0044(8) 0.0139(9)
C19 0.0284(11) 0.0299(11) 0.0269(11) -0.0090(9) -0.0049(9) 0.0171(9)
C20 0.0349(12) 0.0526(15) 0.0292(13) -0.0010(11) 0.0030(10) 0.0270(11)
C21 0.0201(9) 0.0235(10) 0.0292(12) -0.0041(8) -0.0017(8) 0.0106(8)
C22 0.0228(10) 0.0210(10) 0.0289(12) -0.0001(8) -0.0021(8) 0.0117(8)
C23 0.0248(10) 0.0252(10) 0.0300(12) 0.0007(9) -0.0008(9) 0.0105(8)
C24 0.0340(12) 0.0361(12) 0.0265(12) 0.0041(9) 0.0060(9) 0.0203(10)
C25 0.0318(11) 0.0366(12) 0.0247(12) -0.0030(9) -0.0026(9) 0.0206(10)
C26 0.0240(10) 0.0341(11) 0.0266(12) -0.0045(9) -0.0041(9) 0.0148(9)
C27 0.0226(10) 0.0244(10) 0.0239(11) -0.0016(8) 0.0001(8) 0.0122(8)
C28 0.0244(10) 0.0332(11) 0.0226(11) -0.0035(9) -0.0018(8) 0.0149(9)
C29 0.0278(11) 0.0389(12) 0.0329(12) -0.0033(10) -0.0013(9) 0.0203(10)
C30 0.0410(14) 0.0518(15) 0.0398(15) -0.0071(12) 0.0018(11) 0.0307(13)
C31 0.0263(11) 0.0385(12) 0.0232(11) -0.0025(9) 0.0034(9) 0.0156(10)
C32 0.0255(11) 0.0324(11) 0.0355(13) -0.0010(10) -0.0014(10) 0.0077(9)
C33 0.0239(11) 0.0345(12) 0.0333(13) 0.0061(10) 0.0043(9) 0.0072(9)
C34 0.0313(12) 0.0364(13) 0.0445(16) -0.0024(11) -0.0021(11) 0.0088(10)
C35 0.0344(13) 0.0351(13) 0.0610(19) 0.0083(12) -0.0007(12) 0.0108(11)
C36 0.0316(12) 0.0435(15) 0.0463(16) 0.0228(12) 0.0006(11) 0.0103(11)
C37 0.0333(12) 0.0368(13) 0.0349(14) 0.0067(11) 0.0019(10) 0.0061(10)
C38 0.0322(12) 0.0302(12) 0.0345(13) 0.0044(10) 0.0042(10) 0.0071(9)

loop_
_atom_type_symbol
_atom_type_description
_atom_type_scat_dispersion_real
_atom_type_scat_dispersion_imag
_atom_type_scat_source
C C 0.0181 0.0091 'International Tables Vol C Tables 4.2.6.8 and 6.1.1.4'
H H 0.0000 0.0000 'International Tables Vol C Tables 4.2.6.8 and 6.1.1.4'
N N 0.0311 0.0180 'International Tables Vol C Tables 4.2.6.8 and 6.1.1.4'
Br Br -0.6763 1.2805 'International Tables Vol C Tables 4.2.6.8 and 6.1.1.4'
O O 0.0492 0.0322 'International Tables Vol C Tables 4.2.6.8 and 6.1.1.4'

loop_
_geom_angle_atom_site_label_1
_geom_angle_atom_site_label_2
_geom_angle_atom_site_label_3
_geom_angle
_geom_angle_publ_flag
C5 O1 C4 121.91(17) yes
C31 O7 C32 116.27(18) yes
C5 N1 C6 120.37(19) yes
C5 N1 H1 119.8 ?
C6 N1 H1 119.8 ?
C8 N2 C9 124.96(19) yes
C8 N2 H2 117.5 ?
C9 N2 H2 117.5 ?
C18 N3 C19 120.65(18) yes
C18 N3 H3 119.7 ?
C19 N3 H3 119.7 ?
C21 N4 C22 121.82(18) yes
C21 N4 H4 119.1 ?
C22 N4 H4 119.1 ?
C4 C1 H1C 109.5 ?
C4 C1 H1A 109.5 ?
H1C C1 H1A 109.5 ?
C4 C1 H1B 109.5 ?
H1C C1 H1B 109.5 ?
H1A C1 H1B 109.5 ?
C4 C2 H2C 109.5 ?
C4 C2 H2B 109.5 ?
H2C C2 H2B 109.5 ?
C4 C2 H2A 109.5 ?
H2C C2 H2A 109.5 ?
H2B C2 H2A 109.5 ?
C4 C3 H3A 109.5 ?
C4 C3 H3B 109.5 ?
H3A C3 H3B 109.5 ?
C4 C3 H3C 109.5 ?
H3A C3 H3C 109.5 ?
H3B C3 H3C 109.5 ?
O1 C4 C3 111.1(2) ?
O1 C4 C1 108.8(2) ?
C3 C4 C1 113.0(2) ?
O1 C4 C2 101.81(18) ?
C3 C4 C2 110.9(2) ?
C1 C4 C2 110.7(2) ?
O2 C5 N1 124.5(2) ?
O2 C5 O1 125.8(2) ?
N1 C5 O1 109.72(19) ?
N1 C6 C8 113.86(19) ?
N1 C6 C7 109.4(2) ?
C8 C6 C7 108.4(2) ?
N1 C6 H6 108.3 ?
C8 C6 H6 108.3 ?
C7 C6 H6 108.3 ?
C6 C7 H7B 109.5 ?
C6 C7 H7A 109.5 ?
H7B C7 H7A 109.5 ?
C6 C7 H7C 109.5 ?
H7B C7 H7C 109.5 ?
H7A C7 H7C 109.5 ?
O3 C8 N2 123.6(2) ?
O3 C8 C6 119.4(2) ?
N2 C8 C6 116.9(2) ?
N2 C9 C14 113.25(18) ?
N2 C9 C10 109.7(2) ?
C14 C9 C10 111.28(19) ?
N2 C9 H9 107.4 ?
C14 C9 H9 107.4 ?
C10 C9 H9 107.4 ?
C11 C10 C9 111.9(2) ?
C11 C10 H10B 109.2 ?
C9 C10 H10B 109.2 ?
C11 C10 H10A 109.2 ?
C9 C10 H10A 109.2 ?
H10B C10 H10A 107.9 ?
C12 C11 C10 110.6(2) ?
C12 C11 H11B 109.5 ?
C10 C11 H11B 109.5 ?
C12 C11 H11A 109.5 ?
C10 C11 H11A 109.5 ?
H11B C11 H11A 108.1 ?
C11 C12 C13 110.6(2) ?
C11 C12 H12A 109.5 ?
C13 C12 H12A 109.5 ?
C11 C12 H12B 109.5 ?
C13 C12 H12B 109.5 ?
H12A C12 H12B 108.1 ?
C12 C13 C14 110.7(2) ?
C12 C13 H13B 109.5 ?
C14 C13 H13B 109.5 ?
C12 C13 H13A 109.5 ?
C14 C13 H13A 109.5 ?
H13B C13 H13A 108.1 ?
C9 C14 C13 108.8(2) ?
C9 C14 C15 111.09(18) ?
C13 C14 C15 115.1(2) ?
C9 C14 H14 107.2 ?
C13 C14 H14 107.2 ?
C15 C14 H14 107.2 ?
C18 C15 C16 109.82(18) ?
C18 C15 C14 107.24(17) ?
C16 C15 C14 116.33(19) ?
C18 C15 H15 107.7 ?
C16 C15 H15 107.7 ?
C14 C15 H15 107.7 ?
C17 C16 C15 112.0(2) ?
C17 C16 H16A 109.2 ?
C15 C16 H16A 109.2 ?
C17 C16 H16B 109.2 ?
C15 C16 H16B 109.2 ?
H16A C16 H16B 107.9 ?
C16 C17 H17B 109.5 ?
C16 C17 H17C 109.5 ?
H17B C17 H17C 109.5 ?
C16 C17 H17A 109.5 ?
H17B C17 H17A 109.5 ?
H17C C17 H17A 109.5 ?
O4 C18 N3 122.6(2) ?
O4 C18 C15 122.2(2) ?
N3 C18 C15 115.08(18) ?
N3 C19 C20 109.24(19) ?
N3 C19 C21 113.83(18) ?
C20 C19 C21 109.12(18) ?
N3 C19 H19 108.2 ?
C20 C19 H19 108.2 ?
C21 C19 H19 108.2 ?
C19 C20 H20B 109.5 ?
C19 C20 H20C 109.5 ?
H20B C20 H20C 109.5 ?
C19 C20 H20A 109.5 ?
H20B C20 H20A 109.5 ?
H20C C20 H20A 109.5 ?
O5 C21 N4 124.0(2) ?
O5 C21 C19 118.12(19) ?
N4 C21 C19 117.66(18) ?
N4 C22 C23 109.84(17) ?
N4 C22 C27 111.25(18) ?
C23 C22 C27 110.80(18) ?
N4 C22 H22 108.3 ?
C23 C22 H22 108.3 ?
C27 C22 H22 108.3 ?
C22 C23 C24 111.64(18) ?
C22 C23 H23A 109.3 ?
C24 C23 H23A 109.3 ?
C22 C23 H23B 109.3 ?
C24 C23 H23B 109.3 ?
H23A C23 H23B 108.0 ?
C25 C24 C23 110.70(19) ?
C25 C24 H24B 109.5 ?
C23 C24 H24B 109.5 ?
C25 C24 H24A 109.5 ?
C23 C24 H24A 109.5 ?
H24B C24 H24A 108.1 ?
C26 C25 C24 110.80(19) ?
C26 C25 H25B 109.5 ?
C24 C25 H25B 109.5 ?
C26 C25 H25A 109.5 ?
C24 C25 H25A 109.5 ?
H25B C25 H25A 108.1 ?
C25 C26 C27 111.73(18) ?
C25 C26 H26A 109.3 ?
C27 C26 H26A 109.3 ?
C25 C26 H26B 109.3 ?
C27 C26 H26B 109.3 ?
H26A C26 H26B 107.9 ?
C26 C27 C22 109.44(18) ?
C26 C27 C28 112.55(17) ?
C22 C27 C28 112.47(18) ?
C26 C27 H27 107.4 ?
C22 C27 H27 107.4 ?
C28 C27 H27 107.4 ?
C31 C28 C29 111.56(18) ?
C31 C28 C27 108.53(18) ?
C29 C28 C27 115.44(19) ?
C31 C28 H28 107.0 ?
C29 C28 H28 107.0 ?
C27 C28 H28 107.0 ?
C30 C29 C28 111.9(2) ?
C30 C29 H29B 109.2 ?
C28 C29 H29B 109.2 ?
C30 C29 H29A 109.2 ?
C28 C29 H29A 109.2 ?
H29B C29 H29A 107.9 ?
C29 C30 H30B 109.5 ?
C29 C30 H30C 109.5 ?
H30B C30 H30C 109.5 ?
C29 C30 H30A 109.5 ?
H30B C30 H30A 109.5 ?
H30C C30 H30A 109.5 ?
O6 C31 O7 123.2(2) ?
O6 C31 C28 126.6(2) ?
O7 C31 C28 110.26(19) ?
O7 C32 C33 106.69(18) ?
O7 C32 H32A 110.4 ?
C33 C32 H32A 110.4 ?
O7 C32 H32B 110.4 ?
C33 C32 H32B 110.4 ?
H32A C32 H32B 108.6 ?
C34 C33 C38 119.1(3) ?
C34 C33 C32 121.3(2) ?
C38 C33 C32 119.6(2) ?
C33 C34 C35 120.9(3) ?
C33 C34 H34 119.6 ?
C35 C34 H34 119.6 ?
C36 C35 C34 119.0(3) ?
C36 C35 H35 120.5 ?
C34 C35 H35 120.5 ?
C35 C36 C37 121.4(3) ?
C35 C36 Br1 119.2(2) ?
C37 C36 Br1 119.4(2) ?
C36 C37 C38 119.5(3) ?
C36 C37 H37 120.3 ?
C38 C37 H37 120.3 ?
C33 C38 C37 120.1(3) ?
C33 C38 H38 120.0 ?
C37 C38 H38 120.0 ?

loop_
_geom_bond_atom_site_label_1
_geom_bond_atom_site_label_2
_geom_bond_distance
_geom_bond_publ_flag
Br1 C36 1.904(3) yes
O1 C5 1.345(3) yes
O1 C4 1.458(3) yes
O2 C5 1.228(3) yes
O3 C8 1.239(3) yes
O4 C18 1.229(3) yes
O5 C21 1.225(3) yes
O6 C31 1.205(3) yes
O7 C31 1.345(3) yes
O7 C32 1.444(3) yes
N1 C5 1.343(3) yes
N1 C6 1.449(3) yes
N1 H1 0.8800 ?
N2 C8 1.344(3) yes
N2 C9 1.458(3) yes
N2 H2 0.8800 ?
N3 C18 1.342(3) yes
N3 C19 1.466(3) yes
N3 H3 0.8800 ?
N4 C21 1.338(3) yes
N4 C22 1.464(3) yes
N4 H4 0.8800 ?
C1 C4 1.527(4) ?
C1 H1C 0.9800 ?
C1 H1A 0.9800 ?
C1 H1B 0.9800 ?
C2 C4 1.528(4) ?
C2 H2C 0.9800 ?
C2 H2B 0.9800 ?
C2 H2A 0.9800 ?
C3 C4 1.518(4) ?
C3 H3A 0.9800 ?
C3 H3B 0.9800 ?
C3 H3C 0.9800 ?
C6 C8 1.518(3) ?
C6 C7 1.525(3) ?
C6 H6 1.0000 ?
C7 H7B 0.9800 ?
C7 H7A 0.9800 ?
C7 H7C 0.9800 ?
C9 C14 1.535(3) ?
C9 C10 1.536(3) ?
C9 H9 1.0000 ?
C10 C11 1.527(4) ?
C10 H10B 0.9900 ?
C10 H10A 0.9900 ?
C11 C12 1.514(5) ?
C11 H11B 0.9900 ?
C11 H11A 0.9900 ?
C12 C13 1.526(4) ?
C12 H12A 0.9900 ?
C12 H12B 0.9900 ?
C13 C14 1.543(3) ?
C13 H13B 0.9900 ?
C13 H13A 0.9900 ?
C14 C15 1.554(3) ?
C14 H14 1.0000 ?
C15 C18 1.526(3) ?
C15 C16 1.533(3) ?
C15 H15 1.0000 ?
C16 C17 1.521(4) ?
C16 H16A 0.9900 ?
C16 H16B 0.9900 ?
C17 H17B 0.9800 ?
C17 H17C 0.9800 ?
C17 H17A 0.9800 ?
C19 C20 1.514(3) ?
C19 C21 1.535(3) ?
C19 H19 1.0000 ?
C20 H20B 0.9800 ?
C20 H20C 0.9800 ?
C20 H20A 0.9800 ?
C22 C23 1.522(3) ?
C22 C27 1.541(3) ?
C22 H22 1.0000 ?
C23 C24 1.535(3) ?
C23 H23A 0.9900 ?
C23 H23B 0.9900 ?
C24 C25 1.529(3) ?
C24 H24B 0.9900 ?
C24 H24A 0.9900 ?
C25 C26 1.525(3) ?
C25 H25B 0.9900 ?
C25 H25A 0.9900 ?
C26 C27 1.535(3) ?
C26 H26A 0.9900 ?
C26 H26B 0.9900 ?
C27 C28 1.552(3) ?
C27 H27 1.0000 ?
C28 C31 1.518(3) ?
C28 C29 1.531(3) ?
C28 H28 1.0000 ?
C29 C30 1.526(4) ?
C29 H29B 0.9900 ?
C29 H29A 0.9900 ?
C30 H30B 0.9800 ?
C30 H30C 0.9800 ?
C30 H30A 0.9800 ?
C32 C33 1.519(4) ?
C32 H32A 0.9900 ?
C32 H32B 0.9900 ?
C33 C34 1.379(4) ?
C33 C38 1.389(4) ?
C34 C35 1.389(4) ?
C34 H34 0.9500 ?
C35 C36 1.368(5) ?
C35 H35 0.9500 ?
C36 C37 1.370(4) ?
C37 C38 1.390(4) ?
C37 H37 0.9500 ?
C38 H38 0.9500 ?

loop_
_geom_hbond_atom_site_label_D
_geom_hbond_atom_site_label_H
_geom_hbond_atom_site_label_A
_geom_hbond_distance_DH
_geom_hbond_distance_HA
_geom_hbond_distance_DA
_geom_hbond_angle_DHA
_geom_hbond_site_symmetry_A
N1 H1 O5 0.88 2.05 2.895(2) 160.0 6_655
N2 H2 O4 0.88 2.28 2.999(2) 139.5 6_655
N3 H3 O2 0.88 2.21 3.063(3) 162.6 .
N4 H4 O3 0.88 2.15 2.995(2) 161.2 .

loop_
_geom_torsion_atom_site_label_1
_geom_torsion_atom_site_label_2
_geom_torsion_atom_site_label_3
_geom_torsion_atom_site_label_4
_geom_torsion
C5 O1 C4 C3 -57.5(3)
C5 O1 C4 C1 67.5(3)
C5 O1 C4 C2 -175.6(2)
C6 N1 C5 O2 -0.2(3)
C6 N1 C5 O1 -179.74(19)
C4 O1 C5 O2 5.3(3)
C4 O1 C5 N1 -175.10(19)
C5 N1 C6 C8 76.5(3)
C5 N1 C6 C7 -162.0(2)
C9 N2 C8 O3 -1.0(3)
C9 N2 C8 C6 175.9(2)
N1 C6 C8 O3 -162.98(19)
C7 C6 C8 O3 75.0(3)
N1 C6 C8 N2 19.9(3)
C7 C6 C8 N2 -102.1(2)
C8 N2 C9 C14 56.9(3)
C8 N2 C9 C10 -68.1(3)
N2 C9 C10 C11 -178.70(19)
C14 C9 C10 C11 55.2(3)
C9 C10 C11 C12 -54.9(3)
C10 C11 C12 C13 57.1(3)
C11 C12 C13 C14 -59.9(3)
N2 C9 C14 C13 179.71(19)
C10 C9 C14 C13 -56.1(3)
N2 C9 C14 C15 52.0(2)
C10 C9 C14 C15 176.2(2)
C12 C13 C14 C9 58.7(3)
C12 C13 C14 C15 -175.9(2)
C9 C14 C15 C18 -133.55(18)
C13 C14 C15 C18 102.3(2)
C9 C14 C15 C16 103.1(2)
C13 C14 C15 C16 -21.1(3)
C18 C15 C16 C17 67.1(3)
C14 C15 C16 C17 -170.9(2)
C19 N3 C18 O4 -2.8(3)
C19 N3 C18 C15 -179.59(19)
C16 C15 C18 O4 54.1(3)
C14 C15 C18 O4 -73.2(3)
C16 C15 C18 N3 -129.1(2)
C14 C15 C18 N3 103.7(2)
C18 N3 C19 C20 -168.5(2)
C18 N3 C19 C21 69.3(3)
C22 N4 C21 O5 -1.9(3)
C22 N4 C21 C19 172.50(18)
N3 C19 C21 O5 -151.5(2)
C20 C19 C21 O5 86.2(2)
N3 C19 C21 N4 33.7(3)
C20 C19 C21 N4 -88.6(2)
C21 N4 C22 C23 135.3(2)
C21 N4 C22 C27 -101.7(2)
N4 C22 C23 C24 -179.92(17)
C27 C22 C23 C24 56.8(2)
C22 C23 C24 C25 -55.7(2)
C23 C24 C25 C26 55.2(3)
C24 C25 C26 C27 -57.0(3)
C25 C26 C27 C22 57.3(2)
C25 C26 C27 C28 -176.89(19)
N4 C22 C27 C26 -179.24(17)
C23 C22 C27 C26 -56.7(2)
N4 C22 C27 C28 54.9(2)
C23 C22 C27 C28 177.38(18)
C26 C27 C28 C31 78.2(2)
C22 C27 C28 C31 -157.63(18)
C26 C27 C28 C29 -47.9(3)
C22 C27 C28 C29 76.3(2)
C31 C28 C29 C30 73.4(3)
C27 C28 C29 C30 -162.1(2)
C32 O7 C31 O6 -2.2(3)
C32 O7 C31 C28 179.09(19)
C29 C28 C31 O6 31.5(3)
C27 C28 C31 O6 -96.8(3)
C29 C28 C31 O7 -149.9(2)
C27 C28 C31 O7 81.8(2)
C31 O7 C32 C33 -176.8(2)
O7 C32 C33 C34 -136.3(2)
O7 C32 C33 C38 44.5(3)
C38 C33 C34 C35 0.1(4)
C32 C33 C34 C35 -179.1(2)
C33 C34 C35 C36 -2.0(4)
C34 C35 C36 C37 2.2(4)
C34 C35 C36 Br1 -177.3(2)
C35 C36 C37 C38 -0.5(4)
Br1 C36 C37 C38 178.9(2)
C34 C33 C38 C37 1.6(4)
C32 C33 C38 C37 -179.2(2)
C36 C37 C38 C33 -1.5(4)

loop_
_platon_squeeze_void_nr
_platon_squeeze_void_average_x
_platon_squeeze_void_average_y
_platon_squeeze_void_average_z
_platon_squeeze_void_volume
_platon_squeeze_void_count_electrons
_platon_squeeze_void_content
1 0.000 0.000 -0.010 209 51 ' '
